data_4515010
loop_
_publ_author_name
'Chen, Zhicai'
'Li, Huanhuan'
'Tao, Ye'
'Chen, Lingfeng'
'Chen, Cailin'
'Jiang, He'
'Xu, Shen'
'Zhou, Xinhui'
'Chen, Runfeng'
'Huang, Wei'

_publ_section_title
;
 Tuning Intramolecular Conformation and Packing Mode of Host Materials
 through Noncovalent Interactions for High-Efficiency Blue
 Electrophosphorescence.
;
_journal_issue 5
_journal_name_full 'ACS omega'
_journal_page_first 9129
_journal_page_last 9134
_journal_paper_doi 10.1021/acsomega.9b00724
_journal_volume 4
_journal_year 2019
_chemical_formula_moiety 'C28 H18 N4'
_chemical_formula_sum 'C28 H18 N4'
_chemical_formula_weight 410.46
_space_group_crystal_system monoclinic
_space_group_IT_number 14
_space_group_name_Hall '-P 2yn'
_space_group_name_H-M_alt 'P 1 21/n 1'
_symmetry_space_group_name_Hall '-P 2yn'
_symmetry_space_group_name_H-M 'P 1 21/n 1'
_atom_sites_solution_hydrogens difmap
_atom_sites_solution_primary dual
_audit_creation_date 2018-11-23
_audit_creation_method
;
Olex2 1.2
(compiled 2018.05.29 svn.r3508 for OlexSys, GUI svn.r5506)
;
_audit_update_record
;
2019-03-13 deposited with the CCDC.    2019-05-15 downloaded from the CCDC.
;
_cell_angle_alpha 90
_cell_angle_beta 113.337(19)
_cell_angle_gamma 90
_cell_formula_units_Z 2
_cell_length_a 15.160(13)
_cell_length_b 3.840(3)
_cell_length_c 18.267(16)
_cell_measurement_reflns_used 2831
_cell_measurement_temperature 295(2)
_cell_measurement_theta_max 29.9
_cell_measurement_theta_min 2.0
_cell_volume 976.4(14)
_computing_molecular_graphics 'Olex2 (Dolomanov et al., 2009)'
_computing_publication_material 'Olex2 (Dolomanov et al., 2009)'
_computing_structure_refinement 'ShelXL (Sheldrick, 2015)'
_computing_structure_solution 'ShelXT (Sheldrick, 2015)'
_diffrn_ambient_temperature 295.55
_diffrn_measured_fraction_theta_full 0.991
_diffrn_measured_fraction_theta_max 0.991
_diffrn_measurement_device_type 'Bruker Smart Apex CCD'
_diffrn_measurement_method 'phi and omega scans'
_diffrn_radiation_type MoK\a
_diffrn_radiation_wavelength 0.71073
_diffrn_reflns_av_R_equivalents 0.0223
_diffrn_reflns_av_unetI/netI 0.0232
_diffrn_reflns_Laue_measured_fraction_full 0.991
_diffrn_reflns_Laue_measured_fraction_max 0.991
_diffrn_reflns_limit_h_max 21
_diffrn_reflns_limit_h_min -19
_diffrn_reflns_limit_k_max 5
_diffrn_reflns_limit_k_min -5
_diffrn_reflns_limit_l_max 21
_diffrn_reflns_limit_l_min -25
_diffrn_reflns_number 8901
_diffrn_reflns_point_group_measured_fraction_full 0.991
_diffrn_reflns_point_group_measured_fraction_max 0.991
_diffrn_reflns_theta_full 25.242
_diffrn_reflns_theta_max 29.871
_diffrn_reflns_theta_min 1.486
_diffrn_source 'fine-focus sealed tube'
_exptl_absorpt_coefficient_mu 0.084
_exptl_crystal_density_diffrn 1.396
_exptl_crystal_description needle
_exptl_crystal_F_000 428
_refine_diff_density_max 0.331
_refine_diff_density_min -0.393
_refine_diff_density_rms 0.061
_refine_ls_extinction_method none
_refine_ls_goodness_of_fit_ref 1.072
_refine_ls_hydrogen_treatment refall
_refine_ls_matrix_type full
_refine_ls_number_parameters 181
_refine_ls_number_reflns 2805
_refine_ls_number_restraints 0
_refine_ls_restrained_S_all 1.072
_refine_ls_R_factor_all 0.0686
_refine_ls_R_factor_gt 0.0559
_refine_ls_shift/su_max 0.001
_refine_ls_shift/su_mean 0.000
_refine_ls_structure_factor_coef Fsqd
_refine_ls_weighting_details 'w=1/[\s^2^(Fo^2^)+(0.1094P)^2^+0.2328P] where P=(Fo^2^+2Fc^2^)/3'
_refine_ls_weighting_scheme calc
_refine_ls_wR_factor_gt 0.1622
_refine_ls_wR_factor_ref 0.1798
_reflns_Friedel_coverage 0.000
_reflns_number_gt 2322
_reflns_number_total 2805
_reflns_threshold_expression 'I > 2\s(I)'
_cod_data_source_file 1903049.cif
_cod_data_source_block 111
_cod_original_cell_volume 976.4(15)
_cod_database_code 4515010
_shelx_shelxl_version_number 2014/7
_shelx_space_group_comment
;
The symmetry employed for this shelxl refinement is uniquely defined
by the following loop, which should always be used as a source of
symmetry information in preference to the above space-group names.
They are only intended as comments.
;
_olex2_refinement_description
;
;
_olex2_submission_special_instructions 'No special instructions were received'

loop_
_space_group_symop_operation_xyz
'x, y, z'
'-x+1/2, y+1/2, -z+1/2'
'-x, -y, -z'
'x-1/2, -y-1/2, z-1/2'

loop_
_atom_site_label
_atom_site_type_symbol
_atom_site_fract_x
_atom_site_fract_y
_atom_site_fract_z
_atom_site_U_iso_or_equiv
_atom_site_adp_type
_atom_site_occupancy
_atom_site_site_symmetry_order
_atom_site_calc_flag
N2 N 0.31280(8) 0.5320(3) 0.48482(7) 0.0340(3) Uani 1 1 d
N1 N 0.42968(9) 0.6313(4) 0.43139(7) 0.0391(3) Uani 1 1 d
C1 C 0.52085(10) 0.6168(4) 0.43867(8) 0.0335(3) Uani 1 1 d
C9 C 0.14813(9) 0.5334(4) 0.42769(8) 0.0322(3) Uani 1 1 d
C3 C 0.28082(10) 0.6542(4) 0.54288(8) 0.0315(3) Uani 1 1 d
C2 C 0.40854(9) 0.5152(4) 0.49266(8) 0.0312(3) Uani 1 1 d
C14 C 0.23121(9) 0.4560(4) 0.41455(8) 0.0314(3) Uani 1 1 d
C8 C 0.17946(9) 0.6615(4) 0.50895(8) 0.0318(3) Uani 1 1 d
C10 C 0.05719(10) 0.4734(5) 0.36726(9) 0.0418(4) Uani 1 1 d
C4 C 0.33375(12) 0.7644(4) 0.62120(9) 0.0401(4) Uani 1 1 d
C13 C 0.22623(11) 0.3119(4) 0.34305(8) 0.0393(3) Uani 1 1 d
C7 C 0.12997(12) 0.7768(4) 0.55444(10) 0.0416(4) Uani 1 1 d
C5 C 0.28239(13) 0.8782(4) 0.66505(10) 0.0445(4) Uani 1 1 d
C6 C 0.18203(13) 0.8847(4) 0.63228(10) 0.0458(4) Uani 1 1 d
C12 C 0.13509(12) 0.2517(5) 0.28412(9) 0.0451(4) Uani 1 1 d
C11 C 0.05185(11) 0.3314(5) 0.29566(10) 0.0464(4) Uani 1 1 d
H5 H 0.3205(16) 0.953(6) 0.7229(14) 0.063(6) Uiso 1 1 d
H6 H 0.1478(16) 0.961(6) 0.6657(14) 0.062(6) Uiso 1 1 d
H4 H 0.4033(16) 0.761(6) 0.6456(13) 0.056(6) Uiso 1 1 d
H10 H -0.0013(16) 0.520(6) 0.3760(13) 0.056(6) Uiso 1 1 d
H7 H 0.0571(15) 0.783(5) 0.5309(12) 0.051(5) Uiso 1 1 d
H13 H 0.2864(14) 0.254(5) 0.3349(12) 0.052(5) Uiso 1 1 d
H11 H -0.0141(16) 0.282(6) 0.2546(14) 0.055(6) Uiso 1 1 d
H12 H 0.1351(15) 0.131(6) 0.2360(13) 0.054(5) Uiso 1 1 d
H1 H 0.531(2) 0.663(7) 0.4070(17) 0.083(9) Uiso 1 1 d

loop_
_atom_site_aniso_label
_atom_site_aniso_U_11
_atom_site_aniso_U_22
_atom_site_aniso_U_33
_atom_site_aniso_U_23
_atom_site_aniso_U_13
_atom_site_aniso_U_12
N2 0.0269(5) 0.0501(7) 0.0267(5) -0.0046(5) 0.0122(4) -0.0003(5)
N1 0.0347(6) 0.0536(8) 0.0303(6) 0.0062(5) 0.0143(5) 0.0023(5)
C1 0.0311(6) 0.0470(8) 0.0245(6) 0.0064(5) 0.0130(5) 0.0024(5)
C9 0.0314(6) 0.0353(6) 0.0312(6) 0.0058(5) 0.0140(5) 0.0016(5)
C3 0.0350(6) 0.0350(6) 0.0289(6) -0.0001(5) 0.0170(5) -0.0009(5)
C2 0.0279(6) 0.0401(7) 0.0266(6) -0.0008(5) 0.0118(5) 0.0004(5)
C14 0.0300(6) 0.0358(7) 0.0277(6) 0.0015(5) 0.0107(5) 0.0005(5)
C8 0.0342(6) 0.0327(6) 0.0325(6) 0.0050(5) 0.0176(5) 0.0029(5)
C10 0.0310(6) 0.0521(9) 0.0397(8) 0.0075(6) 0.0113(6) 0.0022(6)
C4 0.0446(8) 0.0474(8) 0.0313(7) -0.0062(6) 0.0180(6) -0.0080(6)
C13 0.0393(7) 0.0478(8) 0.0305(7) -0.0045(6) 0.0135(6) 0.0012(6)
C7 0.0451(8) 0.0431(8) 0.0461(8) 0.0058(6) 0.0281(7) 0.0088(6)
C5 0.0620(10) 0.0426(8) 0.0364(7) -0.0061(6) 0.0275(7) -0.0059(7)
C6 0.0627(10) 0.0426(8) 0.0460(8) -0.0001(7) 0.0362(8) 0.0055(7)
C12 0.0474(8) 0.0505(9) 0.0310(7) -0.0045(6) 0.0087(6) -0.0016(7)
C11 0.0383(7) 0.0558(10) 0.0348(7) 0.0027(7) 0.0034(6) -0.0028(7)

loop_
_atom_type_symbol
_atom_type_description
_atom_type_scat_dispersion_real
_atom_type_scat_dispersion_imag
_atom_type_scat_source
C C 0.0033 0.0016 'International Tables Vol C Tables 4.2.6.8 and 6.1.1.4'
H H 0.0000 0.0000 'International Tables Vol C Tables 4.2.6.8 and 6.1.1.4'
N N 0.0061 0.0033 'International Tables Vol C Tables 4.2.6.8 and 6.1.1.4'

loop_
_geom_angle_atom_site_label_1
_geom_angle_atom_site_label_2
_geom_angle_atom_site_label_3
_geom_angle
_geom_angle_site_symmetry_1
_geom_angle_site_symmetry_3
C3 N2 C14 108.27(12) . .
C2 N2 C3 126.08(11) . .
C2 N2 C14 125.46(12) . .
C1 N1 C2 118.52(12) . .
N1 C1 C2 120.27(13) . 3_666
N1 C1 H1 119(2) . .
C2 C1 H1 121(2) 3_666 .
C14 C9 C8 107.09(12) . .
C10 C9 C14 119.95(14) . .
C10 C9 C8 132.94(13) . .
N2 C3 C8 108.38(12) . .
C4 C3 N2 129.85(14) . .
C4 C3 C8 121.75(13) . .
N1 C2 N2 118.30(12) . .
N1 C2 C1 121.21(13) . 3_666
C1 C2 N2 120.49(13) 3_666 .
C9 C14 N2 108.77(13) . .
C13 C14 N2 129.46(13) . .
C13 C14 C9 121.69(13) . .
C3 C8 C9 107.47(11) . .
C7 C8 C9 132.92(14) . .
C7 C8 C3 119.61(14) . .
C9 C10 H10 120.9(13) . .
C11 C10 C9 118.56(15) . .
C11 C10 H10 120.5(13) . .
C3 C4 H4 122.9(13) . .
C5 C4 C3 117.31(16) . .
C5 C4 H4 119.7(13) . .
C14 C13 C12 117.33(15) . .
C14 C13 H13 120.7(12) . .
C12 C13 H13 121.9(12) . .
C8 C7 H7 120.5(12) . .
C6 C7 C8 118.92(16) . .
C6 C7 H7 120.6(12) . .
C4 C5 C6 121.47(16) . .
C4 C5 H5 117.8(13) . .
C6 C5 H5 120.7(13) . .
C7 C6 C5 120.95(14) . .
C7 C6 H6 119.7(14) . .
C5 C6 H6 119.3(14) . .
C13 C12 H12 114.4(12) . .
C11 C12 C13 121.79(16) . .
C11 C12 H12 123.6(12) . .
C10 C11 C12 120.66(14) . .
C10 C11 H11 116.6(13) . .
C12 C11 H11 122.7(13) . .

loop_
_geom_bond_atom_site_label_1
_geom_bond_atom_site_label_2
_geom_bond_distance
_geom_bond_site_symmetry_2
N2 C3 1.4097(18) .
N2 C2 1.402(2) .
N2 C14 1.4159(19) .
N1 C1 1.336(2) .
N1 C2 1.3560(19) .
C1 C2 1.383(2) 3_666
C1 H1 0.68(3) .
C9 C14 1.404(2) .
C9 C8 1.453(2) .
C9 C10 1.402(2) .
C3 C8 1.411(2) .
C3 C4 1.400(2) .
C2 C1 1.383(2) 3_666
C14 C13 1.392(2) .
C8 C7 1.394(2) .
C10 C11 1.390(3) .
C10 H10 0.98(2) .
C4 C5 1.390(2) .
C4 H4 0.97(2) .
C13 C12 1.394(2) .
C13 H13 1.01(2) .
C7 C6 1.388(3) .
C7 H7 1.02(2) .
C5 C6 1.397(3) .
C5 H5 1.02(2) .
C6 H6 0.99(2) .
C12 C11 1.393(3) .
C12 H12 0.99(2) .
C11 H11 1.00(2) .

loop_
_geom_torsion_atom_site_label_1
_geom_torsion_atom_site_label_2
_geom_torsion_atom_site_label_3
_geom_torsion_atom_site_label_4
_geom_torsion
_geom_torsion_site_symmetry_4
N2 C3 C8 C9 1.02(16) .
N2 C3 C8 C7 -179.39(13) .
N2 C3 C4 C5 178.99(15) .
N2 C14 C13 C12 177.41(15) .
C1 N1 C2 N2 179.82(13) .
C1 N1 C2 C1 -0.2(2) 3_666
C9 C14 C13 C12 0.9(2) .
C9 C8 C7 C6 179.94(15) .
C9 C10 C11 C12 -0.3(3) .
C3 N2 C2 N1 -134.25(16) .
C3 N2 C2 C1 45.8(2) 3_666
C3 N2 C14 C9 0.69(16) .
C3 N2 C14 C13 -176.15(15) .
C3 C8 C7 C6 0.5(2) .
C3 C4 C5 C6 -0.4(2) .
C2 N2 C3 C8 174.10(13) .
C2 N2 C3 C4 -4.3(3) .
C2 N2 C14 C9 -174.51(13) .
C2 N2 C14 C13 8.6(2) .
C2 N1 C1 C2 0.2(2) 3_666
C14 N2 C3 C8 -1.06(16) .
C14 N2 C3 C4 -179.46(15) .
C14 N2 C2 N1 40.1(2) .
C14 N2 C2 C1 -139.88(17) 3_666
C14 C9 C8 C3 -0.59(15) .
C14 C9 C8 C7 179.90(15) .
C14 C9 C10 C11 1.1(2) .
C14 C13 C12 C11 0.0(3) .
C8 C9 C14 N2 -0.06(16) .
C8 C9 C14 C13 177.08(13) .
C8 C9 C10 C11 -177.01(15) .
C8 C3 C4 C5 0.8(2) .
C8 C7 C6 C5 -0.1(2) .
C10 C9 C14 N2 -178.65(13) .
C10 C9 C14 C13 -1.5(2) .
C10 C9 C8 C3 177.74(16) .
C10 C9 C8 C7 -1.8(3) .
C4 C3 C8 C9 179.58(13) .
C4 C3 C8 C7 -0.8(2) .
C4 C5 C6 C7 0.1(3) .
C13 C12 C11 C10 -0.3(3) .
